data_4119116
loop_
_publ_author_name
'Murata, Tsuyoshi'
'Morita, Yasushi'
'Yakiyama, Yumi'
'Fukui, Kozo'
'Yamochi, Hideki'
'Saito, Gunzi'
'Nakasuji, Kazuhiro'

_publ_section_title
;
 Hydrogen-bond interaction in organic conductors: redox activation,
 molecular recognition, structural regulation, and proton transfer in
 donor-acceptor charge-transfer complexes of TTF-imidazole.
;
_journal_issue 35
_journal_name_full 'Journal of the American Chemical Society'
_journal_page_first 10837
_journal_page_last 10846
_journal_paper_doi 10.1021/ja072607m
_journal_volume 129
_journal_year 2007
_chemical_formula_moiety '2(C9 H6 N2 S4), C6 O2 Cl4 1-'
_chemical_formula_sum 'C24 H12 Cl4 N4 O2 S8'
_chemical_formula_weight 786.68
_chemical_name_common TTFIm-QCl4
_space_group_IT_number 2
_symmetry_cell_setting triclinic
_symmetry_Int_Tables_number 2
_symmetry_space_group_name_Hall '-P 1'
_symmetry_space_group_name_H-M 'P -1'
_cell_angle_alpha 93.996(3)
_cell_angle_beta 85.915(3)
_cell_angle_gamma 82.138(3)
_cell_formula_units_Z 1
_cell_length_a 3.7573(2)
_cell_length_b 12.2435(4)
_cell_length_c 15.8037(5)
_cell_measurement_reflns_used 3200
_cell_measurement_temperature 293.1
_cell_measurement_theta_max 69.6
_cell_measurement_theta_min 12.0
_cell_volume 716.02(5)
_computing_cell_refinement PROCESS
_computing_data_collection PROCESS
_computing_data_reduction CrystalStructure
_computing_molecular_graphics 'Ortep-3 for Windows'
_computing_publication_material 'CrystalStructure 3.6.0'
_computing_structure_refinement SHELXL-97
_computing_structure_solution SIR97
_diffrn_detector_area_resol_mean 10.00
_diffrn_measured_fraction_theta_full 0.9389
_diffrn_measured_fraction_theta_max 0.9389
_diffrn_measurement_device_type 'Rigaku RAXIS-RAPID'
_diffrn_measurement_method \w
_diffrn_radiation_type 'Cu K\a'
_diffrn_radiation_wavelength 1.5418
_diffrn_reflns_av_R_equivalents 0.022
_diffrn_reflns_limit_h_max 4
_diffrn_reflns_limit_h_min 0
_diffrn_reflns_limit_k_max 14
_diffrn_reflns_limit_k_min -13
_diffrn_reflns_limit_l_max 19
_diffrn_reflns_limit_l_min -19
_diffrn_reflns_number 8786
_diffrn_reflns_theta_full 69.96
_diffrn_reflns_theta_max 69.96
_exptl_absorpt_coefficient_mu 9.520
_exptl_absorpt_correction_T_max 0.827
_exptl_absorpt_correction_T_min 0.595
_exptl_absorpt_correction_type multi-scan
_exptl_absorpt_process_details
;
    Higashi, T. (1995). Program for Absorption Correction.
    Rigaku Corporation, Tokyo, Japan.
;
_exptl_crystal_colour black
_exptl_crystal_density_diffrn 1.824
_exptl_crystal_density_method 'not measured'
_exptl_crystal_description needle
_exptl_crystal_F_000 396.00
_exptl_crystal_size_max 0.30
_exptl_crystal_size_mid 0.05
_exptl_crystal_size_min 0.02
_refine_diff_density_max 0.42
_refine_diff_density_min -0.42
_refine_ls_extinction_method none
_refine_ls_goodness_of_fit_ref 1.068
_refine_ls_hydrogen_treatment noref
_refine_ls_number_parameters 192
_refine_ls_number_reflns 7895
_refine_ls_R_factor_gt 0.0580
_refine_ls_shift/su_max 0.0000
_refine_ls_structure_factor_coef Fsqd
_refine_ls_weighting_details 'w = 1/[\s^2^(Fo^2^)+(0.0679P)^2^+2.3505P] where P=(Fo^2^+2Fc^2^)/3'
_refine_ls_weighting_scheme calc
_refine_ls_wR_factor_ref 0.1710
_reflns_number_gt 1997
_reflns_number_total 2521
_reflns_threshold_expression F^2^>2.0\s(F^2^)
_cod_data_source_file ja072607msup2.cif
_cod_data_source_block '_TTFIm-QCl4'
_cod_depositor_comments 'Adding full bibliography for 4119116.cif.'
_cod_original_formula_sum 'C12 H6 Cl2 N2 O1 S4'
_cod_database_code 4119116

loop_
_symmetry_equiv_pos_site_id
_symmetry_equiv_pos_as_xyz
1 +X,+Y,+Z
2 -X,-Y,-Z

loop_
_atom_site_label
_atom_site_type_symbol
_atom_site_fract_x
_atom_site_fract_y
_atom_site_fract_z
_atom_site_U_iso_or_equiv
_atom_site_adp_type
_atom_site_occupancy
_atom_site_symmetry_multiplicity
_atom_site_calc_flag
_atom_site_refinement_flags
Cl(1) Cl 0.8917(3) 0.26405(7) 1.05154(6) 0.0462(3) Uani 1.00 1 d .
Cl(2) Cl 1.2054(3) 0.43282(8) 1.17959(5) 0.0450(3) Uani 1.00 1 d .
S(1) S 0.1843(3) 0.36872(6) 0.64089(5) 0.0370(2) Uani 1.00 1 d .
S(2) S 0.2844(3) 0.12532(6) 0.62203(5) 0.0333(2) Uani 1.00 1 d .
S(3) S 0.0104(3) 0.12777(7) 0.43541(6) 0.0391(2) Uani 1.00 1 d .
S(4) S -0.1076(3) 0.37071(7) 0.44930(6) 0.0395(2) Uani 1.00 1 d .
O(1) O 0.6881(8) 0.3626(2) 0.8950(2) 0.0499(7) Uani 1.00 1 d .
N(1) N 0.5931(9) 0.1417(2) 0.8596(2) 0.0401(7) Uani 1.00 1 d .
N(2) N 0.4916(9) 0.0039(2) 0.7692(2) 0.0391(7) Uani 1.00 1 d .
C(1) C 0.6688(11) 0.0461(3) 0.8990(2) 0.0444(9) Uani 1.00 1 d .
C(2) C 0.6034(12) -0.0371(3) 0.8432(3) 0.0467(10) Uani 1.00 1 d .
C(3) C 0.4864(10) 0.1123(3) 0.7822(2) 0.0322(8) Uani 1.00 1 d .
C(4) C 0.3739(10) 0.1894(3) 0.7195(2) 0.0326(8) Uani 1.00 1 d .
C(5) C 0.3295(10) 0.3002(3) 0.7273(2) 0.0350(8) Uani 1.00 1 d .
C(6) C 0.1545(10) 0.2490(3) 0.5771(2) 0.0298(7) Uani 1.00 1 d .
C(7) C 0.0333(10) 0.2503(3) 0.4967(2) 0.0308(7) Uani 1.00 1 d .
C(8) C -0.1454(12) 0.1918(3) 0.3486(2) 0.0446(10) Uani 1.00 1 d .
C(9) C -0.2000(11) 0.3019(3) 0.3547(2) 0.0445(10) Uani 1.00 1 d .
C(10) C 0.8351(11) 0.4245(3) 0.9434(2) 0.0385(8) Uani 1.00 1 d .
C(11) C 0.9506(10) 0.3954(3) 1.0257(2) 0.0371(8) Uani 1.00 1 d .
C(12) C 1.0947(10) 0.4664(3) 1.0794(2) 0.0360(8) Uani 1.00 1 d .
H(1) H 0.6029 0.2190 0.8814 0.059 Uiso 1.00 1 c R
H(2) H 0.7569 0.0373 0.9553 0.060 Uiso 1.00 1 c R
H(3) H 0.6479 -0.1160 0.8535 0.065 Uiso 1.00 1 c R
H(4) H 0.3760 0.3434 0.7774 0.058 Uiso 1.00 1 c R
H(5) H -0.2021 0.1537 0.2989 0.067 Uiso 1.00 1 c R
H(6) H -0.2558 0.3475 0.3094 0.054 Uiso 1.00 1 c R

loop_
_atom_site_aniso_label
_atom_site_aniso_U_11
_atom_site_aniso_U_22
_atom_site_aniso_U_33
_atom_site_aniso_U_12
_atom_site_aniso_U_13
_atom_site_aniso_U_23
Cl(1) 0.0547(7) 0.0382(5) 0.0501(5) -0.0137(4) -0.0125(4) 0.0126(4)
Cl(2) 0.0518(6) 0.0562(6) 0.0296(4) -0.0078(4) -0.0124(4) 0.0106(4)
S(1) 0.0561(7) 0.0230(4) 0.0335(4) -0.0074(4) -0.0124(4) 0.0026(3)
S(2) 0.0480(6) 0.0234(4) 0.0303(4) -0.0061(4) -0.0121(4) 0.0041(3)
S(3) 0.0531(7) 0.0292(4) 0.0364(5) -0.0100(4) -0.0097(4) -0.0012(3)
S(4) 0.0534(7) 0.0288(4) 0.0396(5) -0.0080(4) -0.0144(4) 0.0111(3)
O(1) 0.066(2) 0.046(2) 0.043(2) -0.020(1) -0.0187(13) 0.0008(12)
N(1) 0.053(2) 0.037(2) 0.034(2) -0.013(1) -0.014(1) 0.0070(12)
N(2) 0.050(2) 0.030(2) 0.039(2) -0.008(1) -0.011(1) 0.0070(12)
C(1) 0.050(3) 0.052(2) 0.036(2) -0.011(2) -0.015(2) 0.017(2)
C(2) 0.054(3) 0.042(2) 0.048(2) -0.006(2) -0.014(2) 0.018(2)
C(3) 0.032(2) 0.034(2) 0.031(2) -0.006(1) -0.005(1) 0.003(1)
C(4) 0.037(2) 0.032(2) 0.029(2) -0.006(2) -0.003(1) 0.0052(13)
C(5) 0.044(2) 0.033(2) 0.029(2) -0.008(2) -0.009(2) 0.0017(13)
C(6) 0.034(2) 0.024(2) 0.032(2) -0.0053(13) -0.003(1) 0.0037(12)
C(7) 0.038(2) 0.023(2) 0.033(2) -0.008(1) -0.008(1) 0.0041(13)
C(8) 0.056(3) 0.051(2) 0.030(2) -0.016(2) -0.012(2) -0.001(2)
C(9) 0.050(3) 0.052(2) 0.036(2) -0.013(2) -0.016(2) 0.017(2)
C(10) 0.045(2) 0.042(2) 0.032(2) -0.014(2) -0.006(2) 0.006(2)
C(11) 0.041(2) 0.037(2) 0.037(2) -0.014(2) -0.008(2) 0.011(2)
C(12) 0.038(2) 0.045(2) 0.028(2) -0.009(2) -0.007(1) 0.007(1)

loop_
_atom_type_symbol
_atom_type_description
_atom_type_scat_dispersion_real
_atom_type_scat_dispersion_imag
_atom_type_scat_source
C C 0.018 0.009
;
International Tables for Crystallography
(1992, Vol. C, Tables 4.2.6.8 and 6.1.1.4)
;
H H 0.000 0.000
;
International Tables for Crystallography
(1992, Vol. C, Table 6.1.1.4)
;
N N 0.031 0.018
;
International Tables for Crystallography
(1992, Vol. C, Tables 4.2.6.8 and 6.1.1.4)
;
O O 0.049 0.032
;
International Tables for Crystallography
(1992, Vol. C, Tables 4.2.6.8 and 6.1.1.4)
;
Cl Cl 0.364 0.702
;
International Tables for Crystallography
(1992, Vol. C, Tables 4.2.6.8 and 6.1.1.4)
;
S S 0.333 0.557
;
International Tables for Crystallography
(1992, Vol. C, Tables 4.2.6.8 and 6.1.1.4)
;

loop_
_geom_angle_atom_site_label_1
_geom_angle_atom_site_label_2
_geom_angle_atom_site_label_3
_geom_angle
Cl(1) C(11) C(10) 115.3(3)
Cl(1) C(11) C(12) 122.0(3)
Cl(2) C(12) C(11) 121.8(3)
S(1) C(5) C(4) 117.5(3)
C(6) S(1) C(5) 95.2(2)
S(1) C(6) S(2) 115.4(2)
S(1) C(6) C(7) 123.1(2)
S(2) C(4) C(5) 117.2(3)
C(6) S(2) C(4) 94.6(2)
S(2) C(4) C(3) 114.1(2)
S(2) C(6) C(7) 121.5(2)
S(3) C(7) S(4) 115.2(2)
S(3) C(7) C(6) 121.2(2)
C(8) S(3) C(7) 95.2(2)
S(3) C(8) C(9) 117.3(3)
S(4) C(7) C(6) 123.7(2)
C(9) S(4) C(7) 94.5(2)
S(4) C(9) C(8) 117.9(3)
O(1) C(10) C(11) 123.8(3)
C(3) N(1) C(1) 106.7(3)
N(1) C(1) C(2) 106.1(3)
N(1) C(3) C(4) 124.9(3)
N(1) C(3) N(2) 112.1(3)
C(3) N(2) C(2) 104.5(3)
N(2) C(2) C(1) 110.6(3)
N(2) C(3) C(4) 123.0(3)
C(3) C(4) C(5) 128.7(3)
C(10) C(11) C(12) 122.8(3)
S(1) C(5) H(4) 118.5464
S(3) C(8) H(5) 123.8640
S(4) C(9) H(6) 115.8377
H(1) N(1) C(1) 129.1607
N(1) C(1) H(2) 128.1055
H(1) N(1) C(3) 124.1552
N(2) C(2) H(3) 125.2667
H(2) C(1) C(2) 125.7404
C(1) C(2) H(3) 123.9976
C(4) C(5) H(4) 123.9238
H(5) C(8) C(9) 118.8231
C(8) C(9) H(6) 125.7588

loop_
_geom_bond_atom_site_label_1
_geom_bond_atom_site_label_2
_geom_bond_distance
Cl(1) C(11) 1.725(4)
Cl(2) C(12) 1.728(4)
S(1) C(5) 1.734(4)
S(1) C(6) 1.741(3)
S(2) C(4) 1.755(3)
S(2) C(6) 1.741(3)
S(3) C(7) 1.744(3)
S(3) C(8) 1.727(4)
S(4) C(7) 1.735(3)
S(4) C(9) 1.744(4)
O(1) C(10) 1.248(5)
N(1) C(1) 1.369(5)
N(1) C(3) 1.355(5)
N(2) C(2) 1.375(5)
N(2) C(3) 1.326(4)
C(1) C(2) 1.360(6)
C(3) C(4) 1.460(5)
C(4) C(5) 1.340(5)
C(6) C(7) 1.380(5)
C(8) C(9) 1.331(6)
C(10) C(11) 1.454(5)
C(11) C(12) 1.364(5)
N(1) H(1) 0.9908
C(1) H(2) 0.9791
C(2) H(3) 0.9841
C(5) H(4) 0.9610
C(8) H(5) 0.9376
C(9) H(6) 0.9563

loop_
_geom_torsion_atom_site_label_1
_geom_torsion_atom_site_label_2
_geom_torsion_atom_site_label_3
_geom_torsion_atom_site_label_4
_geom_torsion
C(6) S(1) C(5) C(4) 0.7(3)
C(5) S(1) C(6) S(2) -1.8(2)
C(5) S(1) C(6) C(7) 177.5(3)
C(6) S(2) C(4) C(3) 178.0(3)
C(6) S(2) C(4) C(5) -1.6(3)
C(4) S(2) C(6) S(1) 2.1(2)
C(4) S(2) C(6) C(7) -177.2(3)
C(8) S(3) C(7) S(4) 1.4(2)
C(8) S(3) C(7) C(6) -178.8(3)
C(7) S(3) C(8) C(9) -1.0(4)
C(9) S(4) C(7) S(3) -1.3(2)
C(9) S(4) C(7) C(6) 178.9(3)
C(7) S(4) C(9) C(8) 0.6(4)
C(3) N(1) C(1) C(2) -0.1(3)
C(1) N(1) C(3) N(2) -0.5(4)
C(1) N(1) C(3) C(4) 178.9(3)
C(3) N(2) C(2) C(1) -0.9(4)
C(2) N(2) C(3) N(1) 0.8(4)
C(2) N(2) C(3) C(4) -178.6(3)
N(1) C(1) C(2) N(2) 0.6(5)
N(1) C(3) C(4) S(2) 175.3(3)
N(1) C(3) C(4) C(5) -5.1(6)
N(2) C(3) C(4) S(2) -5.3(5)
N(2) C(3) C(4) C(5) 174.2(4)
S(2) C(4) C(5) S(1) 0.6(4)
C(3) C(4) C(5) S(1) -178.9(3)
S(1) C(6) C(7) S(3) 179.8(2)
S(1) C(6) C(7) S(4) -0.5(5)
S(2) C(6) C(7) S(3) -1.0(5)
S(2) C(6) C(7) S(4) 178.8(2)
S(3) C(8) C(9) S(4) 0.3(5)
O(1) C(10) C(11) Cl(1) 3.1(5)
O(1) C(10) C(11) C(12) -176.7(4)
Cl(1) C(11) C(12) Cl(2) -3.6(5)
C(10) C(11) C(12) Cl(2) 176.1(3)

_cod_duplicate_entry 4109850
